data_7034898
loop_
_publ_author_name
'Yu, Qiang'
'Liu, Yanhong'
'Liu, Diansheng'
'Li, Jianfeng'

_publ_section_title
;
 Geometric and electronic structures of five-coordinate manganese(ii)
 &quot;picket fence&quot; porphyrin complexes.
;
_journal_issue 20
_journal_name_full 'Dalton transactions (Cambridge, England : 2003)'
_journal_page_first 9382
_journal_page_last 9390
_journal_paper_doi 10.1039/c5dt00685f
_journal_volume 44
_journal_year 2015
_chemical_formula_moiety 'C69 H72 Mn N10 O4, C H2 Cl2'
_chemical_formula_sum 'C70 H74 Cl2 Mn N10 O4'
_chemical_formula_weight 1245.23
_chemical_name_common '[Mn(TpivPP)(1-EtIm)]CH2Cl2'
_chemical_name_systematic
; 
 ? 
;
_space_group_IT_number 14
_space_group_name_Hall '-P 2ybc'
_symmetry_cell_setting monoclinic
_symmetry_space_group_name_Hall '-P 2ybc'
_symmetry_space_group_name_H-M 'P 1 21/c 1'
_atom_sites_solution_hydrogens geom
_atom_sites_solution_primary direct
_atom_sites_solution_secondary difmap
_audit_creation_method SHELXL-97
_audit_update_record
;
2015-02-12 deposited with the CCDC.
2015-04-13 downloaded from the CCDC.
;
_cell_angle_alpha 90.00
_cell_angle_beta 90.5590(10)
_cell_angle_gamma 90.00
_cell_formula_units_Z 4
_cell_length_a 18.5198(7)
_cell_length_b 19.3485(6)
_cell_length_c 18.1151(7)
_cell_measurement_temperature 150(2)
_cell_measurement_theta_max 0.967
_cell_measurement_theta_min 0.935
_cell_volume 6490.9(4)
_computing_cell_refinement 'APEX2/SAINT (Bruker, 2007)'
_computing_data_collection 'APEX2 (Bruker, 2008)'
_computing_data_reduction 'SAINT/XPREP (Bruker, 2007; Sheldrick, 2008)'
_computing_molecular_graphics 'SHELXP-97 (Sheldrick, 2008)'
_computing_publication_material 'XCIF (Sheldrick, 2008)/enCIFer (CCDC, 2005)'
_computing_structure_refinement 'SHELXL-97 (Sheldrick, 2008)'
_computing_structure_solution 'SHELXS-97 (Sheldrick, 2008)'
_diffrn_ambient_temperature 150(2)
_diffrn_measured_fraction_theta_full 0.998
_diffrn_measured_fraction_theta_max 0.998
_diffrn_measurement_device_type 'Brucker Smart Apex CCD area detector'
_diffrn_measurement_method '\f and \w scans'
_diffrn_radiation_monochromator graphite
_diffrn_radiation_source 'fine-focus sealed tube'
_diffrn_radiation_type MoK\a
_diffrn_radiation_wavelength 0.71073
_diffrn_reflns_av_R_equivalents 0.0619
_diffrn_reflns_av_sigmaI/netI 0.0262
_diffrn_reflns_limit_h_max 23
_diffrn_reflns_limit_h_min -23
_diffrn_reflns_limit_k_max 24
_diffrn_reflns_limit_k_min -23
_diffrn_reflns_limit_l_max 22
_diffrn_reflns_limit_l_min -22
_diffrn_reflns_number 135851
_diffrn_reflns_theta_full 26.39
_diffrn_reflns_theta_max 26.39
_diffrn_reflns_theta_min 2.20
_exptl_absorpt_coefficient_mu 0.342
_exptl_absorpt_correction_T_max 0.9666
_exptl_absorpt_correction_T_min 0.9347
_exptl_absorpt_correction_type multi-scan
_exptl_absorpt_process_details 'Sheldrick, G. M. (2008) SADABS. University of G\"ottingen, Germany.'
_exptl_crystal_colour black
_exptl_crystal_density_diffrn 1.274
_exptl_crystal_density_method 'not measured'
_exptl_crystal_description block
_exptl_crystal_F_000 2620
_exptl_crystal_size_max 0.20
_exptl_crystal_size_mid 0.20
_exptl_crystal_size_min 0.10
_refine_diff_density_max 1.113
_refine_diff_density_min -0.498
_refine_diff_density_rms 0.068
_refine_ls_extinction_method none
_refine_ls_goodness_of_fit_ref 1.054
_refine_ls_hydrogen_treatment mixed
_refine_ls_matrix_type full
_refine_ls_number_parameters 848
_refine_ls_number_reflns 13283
_refine_ls_number_restraints 54
_refine_ls_restrained_S_all 1.055
_refine_ls_R_factor_all 0.0796
_refine_ls_R_factor_gt 0.0559
_refine_ls_shift/su_max 0.001
_refine_ls_shift/su_mean 0.000
_refine_ls_structure_factor_coef Fsqd
_refine_ls_weighting_details 'calc w=1/[\s^2^(Fo^2^)+(0.0728P)^2^+8.1702P] where P=(Fo^2^+2Fc^2^)/3'
_refine_ls_weighting_scheme calc
_refine_ls_wR_factor_gt 0.1416
_refine_ls_wR_factor_ref 0.1633
_reflns_number_gt 10174
_reflns_number_total 13283
_reflns_threshold_expression >2sigma(I)
_cod_data_source_file c5dt00685f2.cif
_cod_data_source_block added_by_encifer
_cod_depositor_comments 'Adding full bibliography for 7034897--7034899.cif.'
_cod_original_sg_symbol_H-M 'P 21/c'
_cod_database_code 7034898

loop_
_symmetry_equiv_pos_as_xyz
'x, y, z'
'-x, y+1/2, -z+1/2'
'-x, -y, -z'
'x, -y-1/2, z-1/2'

loop_
_atom_site_label
_atom_site_type_symbol
_atom_site_fract_x
_atom_site_fract_y
_atom_site_fract_z
_atom_site_U_iso_or_equiv
_atom_site_adp_type
_atom_site_occupancy
_atom_site_symmetry_multiplicity
_atom_site_calc_flag
_atom_site_refinement_flags
_atom_site_disorder_assembly
_atom_site_disorder_group
Mn1 Mn 0.256723(18) 0.35946(2) 0.246519(18) 0.02339(11) Uani 1 1 d . . .
C(A1 C 0.37464(12) 0.38324(12) 0.36946(13) 0.0239(5) Uani 1 1 d . . .
C(A2 C 0.26553(13) 0.37679(12) 0.41744(13) 0.0235(5) Uani 1 1 d . . .
C(A3 C 0.13912(13) 0.38130(12) 0.36615(13) 0.0239(5) Uani 1 1 d . . .
C(A4 C 0.09114(12) 0.39244(12) 0.25475(13) 0.0231(5) Uani 1 1 d . . .
C(A5 C 0.14016(12) 0.39489(12) 0.12582(13) 0.0236(5) Uani 1 1 d . . .
C(A6 C 0.24888(13) 0.38798(12) 0.07724(13) 0.0242(5) Uani 1 1 d . . .
C(A7 C 0.37519(13) 0.38657(13) 0.12854(13) 0.0255(5) Uani 1 1 d . . .
C(A8 C 0.42341(12) 0.38820(13) 0.24059(13) 0.0250(5) Uani 1 1 d . . .
C(B1 C 0.38353(13) 0.38185(13) 0.44877(14) 0.0283(5) Uani 1 1 d . A .
H(BA H 0.4280 0.3837 0.4753 0.034 Uiso 1 1 calc R . .
C(B2 C 0.31684(13) 0.37751(13) 0.47836(13) 0.0281(5) Uani 1 1 d . A .
H(BB H 0.3058 0.3753 0.5294 0.034 Uiso 1 1 calc R . .
C(B3 C 0.06177(13) 0.38710(14) 0.37501(14) 0.0292(5) Uani 1 1 d . A .
H(BC H 0.0364 0.3859 0.4203 0.035 Uiso 1 1 calc R . .
C(B4 C 0.03222(13) 0.39447(14) 0.30689(13) 0.0284(5) Uani 1 1 d . A .
H(BD H -0.0176 0.3999 0.2954 0.034 Uiso 1 1 calc R . .
C(B5 C 0.13084(13) 0.39647(14) 0.04665(13) 0.0289(5) Uani 1 1 d . A .
H(BE H 0.0863 0.4000 0.0205 0.035 Uiso 1 1 calc R . .
C(B6 C 0.19741(13) 0.39199(14) 0.01658(13) 0.0295(5) Uani 1 1 d . A .
H(BF H 0.2083 0.3916 -0.0346 0.035 Uiso 1 1 calc R . .
C(B7 C 0.45266(13) 0.39188(14) 0.12022(14) 0.0312(6) Uani 1 1 d . A .
H(BG H 0.4781 0.3939 0.0750 0.037 Uiso 1 1 calc R . .
C(B8 C 0.48220(13) 0.39346(14) 0.18880(14) 0.0307(6) Uani 1 1 d . A .
H(BH H 0.5321 0.3973 0.2007 0.037 Uiso 1 1 calc R . .
C(M1 C 0.18989(13) 0.37545(12) 0.42407(13) 0.0237(5) Uani 1 1 d . A .
C(M2 C 0.08382(12) 0.39695(12) 0.17748(13) 0.0237(5) Uani 1 1 d . A .
C(M3 C 0.32455(13) 0.38533(12) 0.07029(13) 0.0246(5) Uani 1 1 d . A .
C(M4 C 0.43105(13) 0.38734(13) 0.31795(13) 0.0255(5) Uani 1 1 d . A .
N1 N 0.30232(10) 0.38033(10) 0.35221(11) 0.0241(4) Uani 1 1 d . A .
N2 N 0.15537(10) 0.38445(10) 0.29246(11) 0.0237(4) Uani 1 1 d . A .
N3 N 0.21249(10) 0.38966(10) 0.14283(10) 0.0236(4) Uani 1 1 d . A .
N4 N 0.35925(10) 0.38459(11) 0.20230(11) 0.0253(4) Uani 1 1 d . A .
N5 N 0.14545(15) 0.49449(12) 0.49752(12) 0.0417(6) Uani 1 1 d . . .
H5A H 0.1649 0.4895 0.4537 0.050 Uiso 1 1 calc R . .
N6 N 0.01978(11) 0.52661(11) 0.13769(13) 0.0320(5) Uani 1 1 d . . .
H6A H 0.0667 0.5200 0.1406 0.038 Uiso 1 1 calc R . .
N7 N 0.37147(13) 0.50682(11) -0.00033(12) 0.0352(5) Uani 1 1 d . . .
H7A H 0.3813 0.5037 0.0472 0.042 Uiso 1 1 calc R . .
N8 N 0.48673(12) 0.51388(12) 0.36954(14) 0.0393(6) Uani 1 1 d . . .
H8A H 0.4404 0.5037 0.3696 0.047 Uiso 1 1 calc R . .
C1 C 0.16105(12) 0.37140(13) 0.50126(13) 0.0250(5) Uani 1 1 d . . .
C2 C 0.15632(14) 0.30841(15) 0.53808(15) 0.0339(6) Uani 1 1 d . A .
H2A H 0.1709 0.2672 0.5140 0.041 Uiso 1 1 calc R . .
C3 C 0.13031(14) 0.30532(17) 0.61013(15) 0.0398(7) Uani 1 1 d . . .
H3A H 0.1268 0.2621 0.6348 0.048 Uiso 1 1 calc R A .
C4 C 0.10987(14) 0.36507(18) 0.64517(15) 0.0410(7) Uani 1 1 d . A .
H4A H 0.0926 0.3629 0.6943 0.049 Uiso 1 1 calc R . .
C5 C 0.11406(15) 0.42862(17) 0.60992(14) 0.0394(7) Uani 1 1 d . . .
H5B H 0.0999 0.4696 0.6348 0.047 Uiso 1 1 calc R A .
C6 C 0.13921(14) 0.43182(14) 0.53790(13) 0.0312(6) Uani 1 1 d . A .
C7 C 0.00806(12) 0.40269(13) 0.14697(13) 0.0242(5) Uani 1 1 d . . .
C8 C -0.03300(14) 0.34321(14) 0.13731(15) 0.0315(6) Uani 1 1 d . A .
H8B H -0.0127 0.2996 0.1496 0.038 Uiso 1 1 calc R . .
C9 C -0.10292(14) 0.34645(15) 0.11019(16) 0.0369(6) Uani 1 1 d . . .
H9A H -0.1303 0.3053 0.1038 0.044 Uiso 1 1 calc R A .
C10 C -0.13286(14) 0.40966(15) 0.09242(15) 0.0352(6) Uani 1 1 d . A .
H10A H -0.1811 0.4119 0.0741 0.042 Uiso 1 1 calc R . .
C11 C -0.09335(13) 0.46962(14) 0.10103(14) 0.0311(6) Uani 1 1 d . . .
H11A H -0.1141 0.5129 0.0880 0.037 Uiso 1 1 calc R A .
C12 C -0.02285(13) 0.46660(13) 0.12890(13) 0.0261(5) Uani 1 1 d . A .
C13 C 0.35409(12) 0.38366(13) -0.00687(13) 0.0240(5) Uani 1 1 d . . .
C14 C 0.35948(13) 0.32187(14) -0.04534(14) 0.0301(5) Uani 1 1 d . A .
H14A H 0.3448 0.2801 -0.0224 0.036 Uiso 1 1 calc R . .
C15 C 0.38587(14) 0.32012(15) -0.11674(15) 0.0338(6) Uani 1 1 d . . .
H15A H 0.3887 0.2775 -0.1427 0.041 Uiso 1 1 calc R A .
C16 C 0.40806(14) 0.38069(15) -0.14993(14) 0.0338(6) Uani 1 1 d . A .
H16A H 0.4264 0.3796 -0.1987 0.041 Uiso 1 1 calc R . .
C17 C 0.40380(14) 0.44299(14) -0.11257(14) 0.0319(6) Uani 1 1 d . . .
H17A H 0.4196 0.4844 -0.1355 0.038 Uiso 1 1 calc R A .
C18 C 0.37634(13) 0.44473(13) -0.04135(13) 0.0265(5) Uani 1 1 d . A .
C19 C 0.50694(13) 0.39305(13) 0.34764(13) 0.0264(5) Uani 1 1 d . . .
C20 C 0.55235(14) 0.33590(14) 0.34846(14) 0.0321(6) Uani 1 1 d . A .
H20A H 0.5344 0.2923 0.3327 0.039 Uiso 1 1 calc R . .
C21 C 0.62356(14) 0.34177(15) 0.37194(15) 0.0373(6) Uani 1 1 d . . .
H21A H 0.6542 0.3024 0.3720 0.045 Uiso 1 1 calc R A .
C22 C 0.64984(14) 0.40471(16) 0.39520(15) 0.0375(6) Uani 1 1 d . A .
H22A H 0.6989 0.4086 0.4106 0.045 Uiso 1 1 calc R . .
C23 C 0.60556(14) 0.46238(15) 0.39642(15) 0.0354(6) Uani 1 1 d . . .
H23A H 0.6236 0.5054 0.4139 0.043 Uiso 1 1 calc R A .
C24 C 0.53428(13) 0.45668(14) 0.37179(14) 0.0297(5) Uani 1 1 d . A .
C25 C 0.12731(16) 0.55937(16) 0.51362(16) 0.0409(7) Uani 1 1 d . . .
C26 C 0.13714(15) 0.61211(15) 0.45215(15) 0.0359(6) Uani 1 1 d . . .
C27 C 0.06553(17) 0.65151(18) 0.4465(2) 0.0553(9) Uani 1 1 d . . .
H27A H 0.0273 0.6200 0.4300 0.083 Uiso 1 1 calc R . .
H27B H 0.0702 0.6894 0.4110 0.083 Uiso 1 1 calc R . .
H27C H 0.0533 0.6704 0.4950 0.083 Uiso 1 1 calc R . .
C28 C 0.19594(16) 0.66317(18) 0.47774(19) 0.0498(8) Uani 1 1 d . . .
H28A H 0.2423 0.6390 0.4817 0.075 Uiso 1 1 calc R . .
H28B H 0.1832 0.6822 0.5260 0.075 Uiso 1 1 calc R . .
H28C H 0.1998 0.7008 0.4418 0.075 Uiso 1 1 calc R . .
C29 C 0.1562(2) 0.58251(17) 0.37708(17) 0.0531(8) Uani 1 1 d . . .
H29A H 0.1186 0.5500 0.3612 0.080 Uiso 1 1 calc R . .
H29B H 0.2026 0.5584 0.3806 0.080 Uiso 1 1 calc R . .
H29C H 0.1597 0.6201 0.3410 0.080 Uiso 1 1 calc R . .
C30 C -0.00256(14) 0.59315(14) 0.14224(15) 0.0340(6) Uani 1 1 d . . .
C31 C 0.05619(16) 0.64857(15) 0.15074(16) 0.0379(6) Uani 1 1 d . . .
C32 C 0.0474(3) 0.6975(2) 0.0847(2) 0.0775(13) Uani 1 1 d . . .
H32A H 0.0837 0.7342 0.0879 0.116 Uiso 1 1 calc R . .
H32B H -0.0010 0.7181 0.0853 0.116 Uiso 1 1 calc R . .
H32C H 0.0537 0.6716 0.0388 0.116 Uiso 1 1 calc R . .
C33 C 0.04027(18) 0.68861(18) 0.22156(18) 0.0496(8) Uani 1 1 d . . .
H33A H 0.0464 0.6580 0.2642 0.074 Uiso 1 1 calc R . .
H33B H -0.0095 0.7058 0.2198 0.074 Uiso 1 1 calc R . .
H33C H 0.0737 0.7277 0.2260 0.074 Uiso 1 1 calc R . .
C34 C 0.13280(17) 0.6199(2) 0.1536(2) 0.0644(11) Uani 1 1 d . . .
H34A H 0.1379 0.5888 0.1960 0.097 Uiso 1 1 calc R . .
H34B H 0.1672 0.6582 0.1586 0.097 Uiso 1 1 calc R . .
H34C H 0.1425 0.5944 0.1080 0.097 Uiso 1 1 calc R . .
C35 C 0.35357(14) 0.57027(14) -0.02539(15) 0.0321(6) Uani 1 1 d . . .
C36 C 0.34933(15) 0.62653(15) 0.03475(17) 0.0392(7) Uani 1 1 d . . .
C37 C 0.29182(17) 0.67860(17) 0.0119(2) 0.0521(9) Uani 1 1 d . . .
H37A H 0.2884 0.7148 0.0496 0.078 Uiso 1 1 calc R . .
H37B H 0.2451 0.6551 0.0069 0.078 Uiso 1 1 calc R . .
H37C H 0.3048 0.6995 -0.0354 0.078 Uiso 1 1 calc R . .
C38 C 0.3320(3) 0.5977(2) 0.1108(2) 0.0704(12) Uani 1 1 d . . .
H38A H 0.3690 0.5640 0.1254 0.106 Uiso 1 1 calc R . .
H38B H 0.2846 0.5751 0.1092 0.106 Uiso 1 1 calc R . .
H38C H 0.3312 0.6356 0.1468 0.106 Uiso 1 1 calc R . .
C39 C 0.42325(17) 0.66143(19) 0.0373(3) 0.0676(12) Uani 1 1 d . . .
H39A H 0.4600 0.6276 0.0522 0.101 Uiso 1 1 calc R . .
H39B H 0.4225 0.6994 0.0731 0.101 Uiso 1 1 calc R . .
H39C H 0.4347 0.6797 -0.0116 0.101 Uiso 1 1 calc R . .
C40 C 0.50258(14) 0.58165(14) 0.36738(14) 0.0336(6) Uani 1 1 d . . .
C41 C 0.43796(16) 0.63073(15) 0.35829(17) 0.0401(7) Uani 1 1 d U . .
C42 C 0.4326(4) 0.6709(3) 0.4286(3) 0.124(2) Uani 1 1 d U . .
H42A H 0.4776 0.6963 0.4373 0.186 Uiso 1 1 calc R . .
H42B H 0.4243 0.6390 0.4698 0.186 Uiso 1 1 calc R . .
H42C H 0.3923 0.7036 0.4249 0.186 Uiso 1 1 calc R . .
C43 C 0.4512(2) 0.6768(3) 0.2946(3) 0.0921(17) Uani 1 1 d U . .
H43A H 0.4975 0.7006 0.3015 0.138 Uiso 1 1 calc R . .
H43B H 0.4123 0.7111 0.2909 0.138 Uiso 1 1 calc R . .
H43C H 0.4525 0.6494 0.2491 0.138 Uiso 1 1 calc R . .
C44 C 0.3649(2) 0.5934(2) 0.3501(4) 0.109(2) Uani 1 1 d . . .
H44A H 0.3263 0.6276 0.3444 0.164 Uiso 1 1 calc R . .
H44B H 0.3562 0.5654 0.3941 0.164 Uiso 1 1 calc R . .
H44C H 0.3658 0.5635 0.3065 0.164 Uiso 1 1 calc R . .
O1 O 0.10561(16) 0.57669(14) 0.57512(13) 0.0673(7) Uani 1 1 d . . .
O2 O -0.06590(12) 0.60982(11) 0.13897(16) 0.0603(7) Uani 1 1 d . . .
O3 O 0.34379(15) 0.58281(12) -0.09063(12) 0.0607(7) Uani 1 1 d . . .
O4 O 0.56388(11) 0.60359(11) 0.37302(14) 0.0512(6) Uani 1 1 d . . .
C50 C 0.3078(3) 0.2141(3) 0.1917(3) 0.0324(10) Uani 0.657(5) 1 d P A 1
H50 H 0.3389 0.2344 0.1563 0.039 Uiso 0.657(5) 1 calc PR A 1
C51 C 0.2289(3) 0.2016(3) 0.2773(3) 0.0301(11) Uani 0.657(5) 1 d P A 1
H51 H 0.1938 0.2110 0.3138 0.036 Uiso 0.657(5) 1 calc PR A 1
C52 C 0.3019(2) 0.1455(2) 0.2045(2) 0.0327(10) Uani 0.657(5) 1 d P A 1
H52 H 0.3275 0.1096 0.1805 0.039 Uiso 0.657(5) 1 calc PR A 1
C53 C 0.2311(3) 0.0739(2) 0.2971(3) 0.0441(12) Uani 0.657(5) 1 d P A 1
H53A H 0.1781 0.0726 0.3029 0.053 Uiso 0.657(5) 1 calc PR A 1
H53B H 0.2535 0.0730 0.3469 0.053 Uiso 0.657(5) 1 calc PR A 1
C49B C 0.2558(14) 0.0095(12) 0.2530(13) 0.059(3) Uani 0.657(5) 1 d PU A 1
H49D H 0.2415 -0.0325 0.2793 0.089 Uiso 0.657(5) 1 calc PR A 1
H49E H 0.3085 0.0103 0.2480 0.089 Uiso 0.657(5) 1 calc PR A 1
H49F H 0.2332 0.0100 0.2039 0.089 Uiso 0.657(5) 1 calc PR A 1
N9B N 0.2620(5) 0.2503(6) 0.2373(4) 0.0300(17) Uani 0.657(5) 1 d P A 1
N10B N 0.2515(7) 0.1380(7) 0.2594(5) 0.0246(18) Uani 0.657(5) 1 d P A 1
C45 C 0.2012(6) 0.2152(5) 0.3035(5) 0.0298(19) Uani 0.343(5) 1 d P A 2
H45 H 0.1702 0.2389 0.3364 0.036 Uiso 0.343(5) 1 calc PR A 2
C46 C 0.2822(5) 0.1961(4) 0.2197(5) 0.0241(17) Uani 0.343(5) 1 d PU A 2
H46 H 0.3183 0.2033 0.1836 0.029 Uiso 0.343(5) 1 calc PR A 2
C47 C 0.2056(5) 0.1461(4) 0.2953(4) 0.0287(19) Uani 0.343(5) 1 d P A 2
H47 H 0.1787 0.1123 0.3212 0.034 Uiso 0.343(5) 1 calc PR A 2
C48 C 0.2770(5) 0.0679(4) 0.2100(5) 0.041(2) Uani 0.343(5) 1 d P A 2
H48A H 0.3302 0.0639 0.2069 0.049 Uiso 0.343(5) 1 calc PR A 2
H48B H 0.2564 0.0633 0.1596 0.049 Uiso 0.343(5) 1 calc PR A 2
C49A C 0.246(3) 0.010(2) 0.261(3) 0.064(7) Uani 0.343(5) 1 d PU A 2
H49A H 0.2608 -0.0354 0.2421 0.095 Uiso 0.343(5) 1 calc PR A 2
H49B H 0.1936 0.0129 0.2619 0.095 Uiso 0.343(5) 1 calc PR A 2
H49C H 0.2657 0.0159 0.3113 0.095 Uiso 0.343(5) 1 calc PR A 2
N9A N 0.2495(9) 0.2455(10) 0.2557(8) 0.020(2) Uani 0.343(5) 1 d PU A 2
N10A N 0.2578(16) 0.1337(15) 0.2407(9) 0.025(3) Uani 0.343(5) 1 d PU A 2
C1S C 0.24879(17) 0.66971(17) 0.76732(19) 0.0485(8) Uani 1 1 d . . .
H1SA H 0.2966 0.6521 0.7522 0.058 Uiso 1 1 calc R . .
H1SB H 0.2343 0.6447 0.8125 0.058 Uiso 1 1 calc R . .
Cl1S Cl 0.18546(5) 0.65416(5) 0.69684(5) 0.0582(2) Uani 1 1 d . . .
Cl2S Cl 0.25494(6) 0.75850(5) 0.78631(7) 0.0767(3) Uani 1 1 d . . .

loop_
_atom_site_aniso_label
_atom_site_aniso_U_11
_atom_site_aniso_U_22
_atom_site_aniso_U_33
_atom_site_aniso_U_23
_atom_site_aniso_U_13
_atom_site_aniso_U_12
Mn1 0.02181(19) 0.0294(2) 0.01893(18) 0.00060(14) -0.00216(13) 0.00053(14)
C(A1 0.0245(11) 0.0250(12) 0.0221(12) 0.0009(9) -0.0042(9) 0.0015(9)
C(A2 0.0284(12) 0.0220(12) 0.0202(11) 0.0016(9) -0.0006(9) -0.0010(9)
C(A3 0.0268(12) 0.0262(12) 0.0186(11) 0.0004(9) 0.0003(9) 0.0004(9)
C(A4 0.0233(11) 0.0241(12) 0.0218(11) 0.0005(9) -0.0025(9) 0.0001(9)
C(A5 0.0225(11) 0.0262(12) 0.0219(12) 0.0019(9) -0.0032(9) -0.0001(9)
C(A6 0.0264(12) 0.0265(12) 0.0195(11) 0.0019(9) -0.0014(9) 0.0003(9)
C(A7 0.0265(12) 0.0277(13) 0.0225(12) 0.0018(9) 0.0008(9) -0.0006(9)
C(A8 0.0225(11) 0.0271(13) 0.0254(12) 0.0030(10) -0.0014(9) -0.0001(9)
C(B1 0.0279(12) 0.0321(14) 0.0247(12) -0.0003(10) -0.0078(10) 0.0002(10)
C(B2 0.0322(13) 0.0310(14) 0.0209(12) 0.0009(10) -0.0044(10) 0.0000(10)
C(B3 0.0251(12) 0.0382(15) 0.0244(12) 0.0018(10) 0.0028(10) -0.0002(10)
C(B4 0.0230(12) 0.0373(14) 0.0250(12) 0.0001(10) 0.0005(9) 0.0012(10)
C(B5 0.0270(12) 0.0372(15) 0.0223(12) 0.0040(10) -0.0058(9) 0.0006(10)
C(B6 0.0313(13) 0.0395(15) 0.0176(11) 0.0038(10) -0.0022(10) -0.0002(11)
C(B7 0.0276(13) 0.0413(15) 0.0247(13) 0.0050(11) 0.0024(10) 0.0006(11)
C(B8 0.0219(12) 0.0402(15) 0.0301(13) 0.0054(11) -0.0022(10) -0.0012(10)
C(M1 0.0279(12) 0.0237(12) 0.0195(11) 0.0008(9) -0.0006(9) 0.0004(9)
C(M2 0.0224(11) 0.0234(12) 0.0252(12) 0.0020(9) -0.0034(9) 0.0001(9)
C(M3 0.0267(12) 0.0249(12) 0.0224(12) 0.0018(9) 0.0014(9) 0.0004(9)
C(M4 0.0236(12) 0.0255(12) 0.0272(12) 0.0007(10) -0.0046(9) 0.0004(9)
N1 0.0242(10) 0.0260(11) 0.0221(10) 0.0001(8) -0.0017(8) 0.0006(8)
N2 0.0238(10) 0.0270(11) 0.0202(10) 0.0014(8) -0.0017(8) 0.0023(8)
N3 0.0228(10) 0.0292(11) 0.0188(9) 0.0023(8) -0.0002(7) 0.0004(8)
N4 0.0240(10) 0.0297(11) 0.0222(10) 0.0021(8) -0.0026(8) -0.0022(8)
N5 0.0687(17) 0.0344(13) 0.0221(11) -0.0007(9) 0.0115(11) 0.0051(12)
N6 0.0243(10) 0.0283(12) 0.0432(13) 0.0044(9) -0.0040(9) -0.0033(8)
N7 0.0563(15) 0.0272(12) 0.0221(11) -0.0016(9) 0.0009(10) 0.0013(10)
N8 0.0213(10) 0.0336(13) 0.0628(16) -0.0057(11) -0.0054(10) 0.0024(9)
C1 0.0238(11) 0.0317(13) 0.0195(11) 0.0047(9) -0.0031(9) -0.0030(9)
C2 0.0347(14) 0.0370(15) 0.0298(13) 0.0082(11) -0.0054(11) -0.0024(11)
C3 0.0313(14) 0.0538(19) 0.0342(15) 0.0233(13) -0.0091(11) -0.0122(12)
C4 0.0292(13) 0.073(2) 0.0201(13) 0.0130(13) -0.0008(10) -0.0058(13)
C5 0.0401(15) 0.0573(19) 0.0208(13) 0.0014(12) 0.0044(11) 0.0022(13)
C6 0.0350(13) 0.0386(15) 0.0199(12) 0.0020(10) 0.0002(10) -0.0014(11)
C7 0.0207(11) 0.0309(13) 0.0210(11) 0.0003(9) -0.0039(9) 0.0002(9)
C8 0.0308(13) 0.0280(14) 0.0358(14) -0.0019(11) -0.0023(11) -0.0009(10)
C9 0.0286(13) 0.0350(15) 0.0470(16) -0.0094(12) -0.0053(11) -0.0076(11)
C10 0.0246(12) 0.0431(16) 0.0375(15) -0.0075(12) -0.0101(11) -0.0022(11)
C11 0.0269(12) 0.0342(14) 0.0320(14) 0.0034(11) -0.0075(10) 0.0019(10)
C12 0.0249(12) 0.0289(13) 0.0245(12) 0.0021(10) -0.0041(9) -0.0022(9)
C13 0.0222(11) 0.0293(13) 0.0204(11) 0.0005(9) -0.0012(9) 0.0012(9)
C14 0.0297(13) 0.0282(13) 0.0323(14) -0.0017(10) -0.0026(10) 0.0000(10)
C15 0.0321(13) 0.0374(15) 0.0319(14) -0.0117(11) -0.0020(11) 0.0052(11)
C16 0.0295(13) 0.0482(17) 0.0238(13) -0.0048(11) 0.0026(10) 0.0063(11)
C17 0.0372(14) 0.0344(15) 0.0242(13) 0.0021(10) 0.0052(10) -0.0004(11)
C18 0.0307(12) 0.0270(13) 0.0217(12) -0.0014(10) 0.0008(9) 0.0024(10)
C19 0.0243(12) 0.0336(14) 0.0214(12) 0.0033(10) -0.0028(9) 0.0025(10)
C20 0.0317(13) 0.0333(14) 0.0313(13) 0.0059(11) -0.0022(10) 0.0048(11)
C21 0.0304(13) 0.0428(16) 0.0388(15) 0.0129(12) 0.0004(11) 0.0141(12)
C22 0.0219(12) 0.0534(18) 0.0370(15) 0.0115(13) -0.0081(11) 0.0050(11)
C23 0.0276(13) 0.0412(16) 0.0374(15) 0.0009(12) -0.0072(11) -0.0012(11)
C24 0.0230(12) 0.0336(14) 0.0325(13) -0.0007(11) -0.0047(10) 0.0029(10)
C25 0.0418(16) 0.0461(18) 0.0350(15) -0.0009(13) 0.0039(12) 0.0036(13)
C26 0.0343(14) 0.0380(16) 0.0352(15) 0.0050(12) -0.0050(11) -0.0009(11)
C27 0.0363(16) 0.054(2) 0.076(2) 0.0032(18) -0.0101(16) -0.0003(14)
C28 0.0366(16) 0.062(2) 0.0507(19) 0.0085(16) -0.0092(13) -0.0127(14)
C29 0.077(2) 0.0440(19) 0.0380(17) 0.0128(14) 0.0032(16) 0.0021(16)
C30 0.0327(14) 0.0326(15) 0.0368(15) 0.0051(11) -0.0032(11) -0.0037(11)
C31 0.0415(15) 0.0349(15) 0.0376(15) 0.0008(12) 0.0082(12) -0.0133(12)
C32 0.116(4) 0.066(3) 0.050(2) 0.0177(19) 0.013(2) -0.031(2)
C33 0.0462(17) 0.054(2) 0.0483(18) -0.0114(15) 0.0079(14) -0.0159(15)
C34 0.0362(17) 0.064(2) 0.093(3) -0.026(2) 0.0177(18) -0.0219(16)
C35 0.0293(13) 0.0303(14) 0.0367(15) -0.0029(11) -0.0030(11) -0.0004(10)
C36 0.0333(14) 0.0338(15) 0.0503(18) -0.0146(13) -0.0073(12) 0.0046(11)
C37 0.0381(16) 0.0423(18) 0.076(2) -0.0235(16) -0.0176(15) 0.0105(13)
C38 0.102(3) 0.062(2) 0.046(2) -0.0224(18) 0.007(2) 0.023(2)
C39 0.0328(16) 0.056(2) 0.114(3) -0.045(2) -0.0161(18) 0.0031(15)
C40 0.0342(14) 0.0363(15) 0.0302(14) -0.0060(11) 0.0017(11) 0.0033(11)
C41 0.0384(15) 0.0367(16) 0.0451(16) 0.0005(12) 0.0033(12) 0.0099(12)
C42 0.163(5) 0.143(5) 0.067(3) -0.013(3) 0.018(3) 0.106(4)
C43 0.064(3) 0.114(4) 0.099(3) 0.057(3) 0.032(2) 0.039(3)
C44 0.040(2) 0.075(3) 0.214(7) 0.042(4) 0.004(3) 0.017(2)
O1 0.095(2) 0.0598(16) 0.0477(14) -0.0087(12) 0.0247(13) 0.0076(14)
O2 0.0356(12) 0.0350(12) 0.110(2) -0.0049(12) -0.0123(12) 0.0026(9)
O3 0.101(2) 0.0412(13) 0.0395(13) -0.0015(10) -0.0165(12) 0.0209(13)
O4 0.0368(12) 0.0397(12) 0.0771(17) 0.0000(11) -0.0038(11) -0.0036(9)
C50 0.031(2) 0.042(3) 0.024(2) 0.0000(19) 0.0057(18) 0.0030(19)
C51 0.027(2) 0.041(3) 0.023(2) 0.001(2) 0.0021(18) 0.004(2)
C52 0.031(2) 0.039(3) 0.028(2) -0.0029(18) 0.0050(18) 0.0050(18)
C53 0.043(3) 0.038(3) 0.051(3) 0.012(2) 0.006(2) -0.0006(19)
C49B 0.086(8) 0.037(5) 0.055(5) -0.003(4) 0.005(5) -0.006(5)
N9B 0.027(3) 0.039(4) 0.024(4) 0.003(3) 0.001(2) -0.003(2)
N10B 0.024(4) 0.028(3) 0.022(4) -0.001(3) 0.004(4) 0.001(2)
C45 0.034(5) 0.035(5) 0.021(4) 0.007(4) 0.004(4) -0.010(4)
C46 0.025(4) 0.027(4) 0.021(4) -0.002(3) 0.000(3) 0.004(3)
C47 0.036(5) 0.026(4) 0.023(4) 0.002(3) 0.002(4) -0.007(3)
C48 0.036(4) 0.025(4) 0.061(6) -0.009(4) 0.002(4) -0.002(3)
C49A 0.085(11) 0.034(9) 0.072(12) 0.006(9) 0.008(10) 0.007(8)
N9A 0.026(5) 0.015(4) 0.019(5) 0.007(4) 0.001(4) -0.004(4)
N10A 0.026(5) 0.027(5) 0.020(6) -0.003(5) 0.006(6) 0.005(3)
C1S 0.0503(19) 0.0416(18) 0.0536(19) -0.0033(14) 0.0076(15) 0.0037(14)
Cl1S 0.0520(5) 0.0625(6) 0.0600(5) -0.0107(4) -0.0033(4) 0.0105(4)
Cl2S 0.0704(6) 0.0450(5) 0.1148(9) -0.0145(5) 0.0003(6) -0.0100(4)

loop_
_atom_type_symbol
_atom_type_description
_atom_type_scat_dispersion_real
_atom_type_scat_dispersion_imag
_atom_type_scat_source
C C 0.0033 0.0016 'International Tables Vol C Tables 4.2.6.8 and 6.1.1.4'
H H 0.0000 0.0000 'International Tables Vol C Tables 4.2.6.8 and 6.1.1.4'
N N 0.0061 0.0033 'International Tables Vol C Tables 4.2.6.8 and 6.1.1.4'
O O 0.0106 0.0060 'International Tables Vol C Tables 4.2.6.8 and 6.1.1.4'
Cl Cl 0.1484 0.1585 'International Tables Vol C Tables 4.2.6.8 and 6.1.1.4'
Mn Mn 0.3368 0.7283 'International Tables Vol C Tables 4.2.6.8 and 6.1.1.4'

loop_
_geom_angle_atom_site_label_1
_geom_angle_atom_site_label_2
_geom_angle_atom_site_label_3
_geom_angle
N2 Mn1 N9B 107.5(2)
N2 Mn1 N1 87.05(8)
N9B Mn1 N1 104.0(2)
N2 Mn1 N3 87.08(7)
N9B Mn1 N3 102.8(2)
N1 Mn1 N3 153.07(8)
N2 Mn1 N4 153.54(8)
N9B Mn1 N4 99.0(2)
N1 Mn1 N4 86.99(8)
N3 Mn1 N4 86.67(7)
N2 Mn1 N9A 98.3(4)
N9B Mn1 N9A 10.7(4)
N1 Mn1 N9A 98.4(4)
N3 Mn1 N9A 108.5(4)
N4 Mn1 N9A 108.1(4)
N1 C(A1 C(M4 125.4(2)
N1 C(A1 C(B1 109.1(2)
C(M4 C(A1 C(B1 125.5(2)
N1 C(A2 C(M1 125.3(2)
N1 C(A2 C(B2 109.1(2)
C(M1 C(A2 C(B2 125.5(2)
N2 C(A3 C(M1 125.3(2)
N2 C(A3 C(B3 109.3(2)
C(M1 C(A3 C(B3 125.4(2)
N2 C(A4 C(M2 125.1(2)
N2 C(A4 C(B4 109.4(2)
C(M2 C(A4 C(B4 125.5(2)
N3 C(A5 C(M2 125.4(2)
N3 C(A5 C(B5 109.3(2)
C(M2 C(A5 C(B5 125.3(2)
N3 C(A6 C(M3 125.1(2)
N3 C(A6 C(B6 109.3(2)
C(M3 C(A6 C(B6 125.5(2)
N4 C(A7 C(M3 125.6(2)
N4 C(A7 C(B7 109.0(2)
C(M3 C(A7 C(B7 125.3(2)
N4 C(A8 C(M4 125.5(2)
N4 C(A8 C(B8 109.2(2)
C(M4 C(A8 C(B8 125.3(2)
C(B2 C(B1 C(A1 107.4(2)
C(B2 C(B1 H(BA 126.3
C(A1 C(B1 H(BA 126.3
C(B1 C(B2 C(A2 107.0(2)
C(B1 C(B2 H(BB 126.5
C(A2 C(B2 H(BB 126.5
C(B4 C(B3 C(A3 107.4(2)
C(B4 C(B3 H(BC 126.3
C(A3 C(B3 H(BC 126.3
C(B3 C(B4 C(A4 106.9(2)
C(B3 C(B4 H(BD 126.5
C(A4 C(B4 H(BD 126.5
C(B6 C(B5 C(A5 107.3(2)
C(B6 C(B5 H(BE 126.3
C(A5 C(B5 H(BE 126.3
C(B5 C(B6 C(A6 107.0(2)
C(B5 C(B6 H(BF 126.5
C(A6 C(B6 H(BF 126.5
C(B8 C(B7 C(A7 107.4(2)
C(B8 C(B7 H(BG 126.3
C(A7 C(B7 H(BG 126.3
C(B7 C(B8 C(A8 107.1(2)
C(B7 C(B8 H(BH 126.5
C(A8 C(B8 H(BH 126.5
C(A3 C(M1 C(A2 126.4(2)
C(A3 C(M1 C1 117.2(2)
C(A2 C(M1 C1 116.3(2)
C(A4 C(M2 C(A5 126.4(2)
C(A4 C(M2 C7 116.7(2)
C(A5 C(M2 C7 116.8(2)
C(A7 C(M3 C(A6 126.1(2)
C(A7 C(M3 C13 116.8(2)
C(A6 C(M3 C13 117.0(2)
C(A8 C(M4 C(A1 126.3(2)
C(A8 C(M4 C19 116.1(2)
C(A1 C(M4 C19 117.6(2)
C(A2 N1 C(A1 107.31(19)
C(A2 N1 Mn1 124.80(15)
C(A1 N1 Mn1 126.24(16)
C(A3 N2 C(A4 106.94(19)
C(A3 N2 Mn1 125.16(15)
C(A4 N2 Mn1 126.63(15)
C(A6 N3 C(A5 107.06(19)
C(A6 N3 Mn1 124.81(15)
C(A5 N3 Mn1 125.79(15)
C(A7 N4 C(A8 107.32(19)
C(A7 N4 Mn1 125.12(16)
C(A8 N4 Mn1 126.43(16)
C25 N5 C6 132.0(2)
C25 N5 H5A 114.0
C6 N5 H5A 114.0
C30 N6 C12 128.1(2)
C30 N6 H6A 115.9
C12 N6 H6A 115.9
C35 N7 C18 127.7(2)
C35 N7 H7A 116.1
C18 N7 H7A 116.1
C40 N8 C24 128.9(2)
C40 N8 H8A 115.6
C24 N8 H8A 115.6
C2 C1 C6 118.8(2)
C2 C1 C(M1 121.0(2)
C6 C1 C(M1 120.1(2)
C1 C2 C3 120.6(3)
C1 C2 H2A 119.7
C3 C2 H2A 119.7
C4 C3 C2 119.7(3)
C4 C3 H3A 120.2
C2 C3 H3A 120.2
C3 C4 C5 121.1(2)
C3 C4 H4A 119.5
C5 C4 H4A 119.5
C4 C5 C6 119.4(3)
C4 C5 H5B 120.3
C6 C5 H5B 120.3
C5 C6 C1 120.4(3)
C5 C6 N5 123.4(3)
C1 C6 N5 116.2(2)
C8 C7 C12 118.7(2)
C8 C7 C(M2 119.4(2)
C12 C7 C(M2 121.9(2)
C9 C8 C7 121.1(2)
C9 C8 H8B 119.4
C7 C8 H8B 119.4
C10 C9 C8 119.8(2)
C10 C9 H9A 120.1
C8 C9 H9A 120.1
C11 C10 C9 120.5(2)
C11 C10 H10A 119.8
C9 C10 H10A 119.8
C10 C11 C12 119.9(2)
C10 C11 H11A 120.0
C12 C11 H11A 120.0
C11 C12 C7 120.0(2)
C11 C12 N6 121.7(2)
C7 C12 N6 118.2(2)
C14 C13 C18 118.7(2)
C14 C13 C(M3 120.9(2)
C18 C13 C(M3 120.5(2)
C15 C14 C13 121.1(2)
C15 C14 H14A 119.4
C13 C14 H14A 119.4
C16 C15 C14 119.6(2)
C16 C15 H15A 120.2
C14 C15 H15A 120.2
C15 C16 C17 120.5(2)
C15 C16 H16A 119.8
C17 C16 H16A 119.8
C16 C17 C18 119.8(2)
C16 C17 H17A 120.1
C18 C17 H17A 120.1
C17 C18 C13 120.3(2)
C17 C18 N7 122.2(2)
C13 C18 N7 117.5(2)
C20 C19 C24 118.7(2)
C20 C19 C(M4 120.6(2)
C24 C19 C(M4 120.7(2)
C21 C20 C19 120.8(3)
C21 C20 H20A 119.6
C19 C20 H20A 119.6
C22 C21 C20 119.9(2)
C22 C21 H21A 120.0
C20 C21 H21A 120.0
C21 C22 C23 120.7(2)
C21 C22 H22A 119.7
C23 C22 H22A 119.7
C22 C23 C24 119.4(3)
C22 C23 H23A 120.3
C24 C23 H23A 120.3
C23 C24 C19 120.5(2)
C23 C24 N8 122.3(2)
C19 C24 N8 117.1(2)
O1 C25 N5 122.6(3)
O1 C25 C26 121.4(3)
N5 C25 C26 116.0(2)
C29 C26 C25 115.6(3)
C29 C26 C27 109.7(3)
C25 C26 C27 105.8(2)
C29 C26 C28 110.0(3)
C25 C26 C28 107.4(2)
C27 C26 C28 108.1(3)
C26 C27 H27A 109.5
C26 C27 H27B 109.5
H27A C27 H27B 109.5
C26 C27 H27C 109.5
H27A C27 H27C 109.5
H27B C27 H27C 109.5
C26 C28 H28A 109.5
C26 C28 H28B 109.5
H28A C28 H28B 109.5
C26 C28 H28C 109.5
H28A C28 H28C 109.5
H28B C28 H28C 109.5
C26 C29 H29A 109.5
C26 C29 H29B 109.5
H29A C29 H29B 109.5
C26 C29 H29C 109.5
H29A C29 H29C 109.5
H29B C29 H29C 109.5
O2 C30 N6 122.9(3)
O2 C30 C31 120.1(3)
N6 C30 C31 117.0(2)
C34 C31 C33 110.0(3)
C34 C31 C32 110.1(3)
C33 C31 C32 108.8(3)
C34 C31 C30 114.1(3)
C33 C31 C30 107.2(2)
C32 C31 C30 106.5(3)
C31 C32 H32A 109.5
C31 C32 H32B 109.5
H32A C32 H32B 109.5
C31 C32 H32C 109.5
H32A C32 H32C 109.5
H32B C32 H32C 109.5
C31 C33 H33A 109.5
C31 C33 H33B 109.5
H33A C33 H33B 109.5
C31 C33 H33C 109.5
H33A C33 H33C 109.5
H33B C33 H33C 109.5
C31 C34 H34A 109.5
C31 C34 H34B 109.5
H34A C34 H34B 109.5
C31 C34 H34C 109.5
H34A C34 H34C 109.5
H34B C34 H34C 109.5
O3 C35 N7 122.8(3)
O3 C35 C36 122.4(3)
N7 C35 C36 114.7(2)
C37 C36 C38 109.6(3)
C37 C36 C39 109.9(3)
C38 C36 C39 109.3(3)
C37 C36 C35 108.4(2)
C38 C36 C35 113.2(3)
C39 C36 C35 106.4(2)
C36 C37 H37A 109.5
C36 C37 H37B 109.5
H37A C37 H37B 109.5
C36 C37 H37C 109.5
H37A C37 H37C 109.5
H37B C37 H37C 109.5
C36 C38 H38A 109.5
C36 C38 H38B 109.5
H38A C38 H38B 109.5
C36 C38 H38C 109.5
H38A C38 H38C 109.5
H38B C38 H38C 109.5
C36 C39 H39A 109.5
C36 C39 H39B 109.5
H39A C39 H39B 109.5
C36 C39 H39C 109.5
H39A C39 H39C 109.5
H39B C39 H39C 109.5
O4 C40 N8 122.8(3)
O4 C40 C41 121.3(3)
N8 C40 C41 115.9(2)
C43 C41 C42 111.3(4)
C43 C41 C40 108.7(3)
C42 C41 C40 106.7(3)
C43 C41 C44 111.1(4)
C42 C41 C44 105.1(4)
C40 C41 C44 113.8(3)
C41 C42 H42A 109.5
C41 C42 H42B 109.5
H42A C42 H42B 109.5
C41 C42 H42C 109.5
H42A C42 H42C 109.5
H42B C42 H42C 109.5
C41 C43 H43A 109.5
C41 C43 H43B 109.5
H43A C43 H43B 109.5
C41 C43 H43C 109.5
H43A C43 H43C 109.5
H43B C43 H43C 109.5
C41 C44 H44A 109.5
C41 C44 H44B 109.5
H44A C44 H44B 109.5
C41 C44 H44C 109.5
H44A C44 H44C 109.5
H44B C44 H44C 109.5
C52 C50 N9B 110.1(6)
C52 C50 H50 124.9
N9B C50 H50 124.9
N10B C51 N9B 111.7(8)
N10B C51 H51 124.2
N9B C51 H51 124.2
C50 C52 N10B 106.5(7)
C50 C52 H52 126.7
N10B C52 H52 126.7
N10B C53 C49B 111.2(10)
N10B C53 H53A 109.4
C49B C53 H53A 109.4
N10B C53 H53B 109.4
C49B C53 H53B 109.4
H53A C53 H53B 108.0
C53 C49B H49D 109.5
C53 C49B H49E 109.5
H49D C49B H49E 109.5
C53 C49B H49F 109.5
H49D C49B H49F 109.5
H49E C49B H49F 109.5
C51 N9B C50 104.6(9)
C51 N9B Mn1 129.5(6)
C50 N9B Mn1 125.6(5)
C51 N10B C52 107.0(10)
C51 N10B C53 125.5(7)
C52 N10B C53 127.2(9)
C47 C45 N9A 108.1(12)
C47 C45 H45 126.0
N9A C45 H45 126.0
N9A C46 N10A 110.9(12)
N9A C46 H46 124.6
N10A C46 H46 124.6
C45 C47 N10A 106.9(14)
C45 C47 H47 126.6
N10A C47 H47 126.6
N10A C48 C49A 108(2)
N10A C48 H48A 110.0
C49A C48 H48A 110.0
N10A C48 H48B 110.0
C49A C48 H48B 110.0
H48A C48 H48B 108.4
C48 C49A H49A 109.5
C48 C49A H49B 109.5
H49A C49A H49B 109.5
C48 C49A H49C 109.5
H49A C49A H49C 109.5
H49B C49A H49C 109.5
C46 N9A C45 107.9(14)
C46 N9A Mn1 131.4(9)
C45 N9A Mn1 120.5(11)
C46 N10A C47 106.2(17)
C46 N10A C48 126.9(16)
C47 N10A C48 127(2)
Cl1S C1S Cl2S 110.66(19)
Cl1S C1S H1SA 109.5
Cl2S C1S H1SA 109.5
Cl1S C1S H1SB 109.5
Cl2S C1S H1SB 109.5
H1SA C1S H1SB 108.1

loop_
_geom_bond_atom_site_label_1
_geom_bond_atom_site_label_2
_geom_bond_distance
Mn1 N2 2.117(2)
Mn1 N9B 2.120(13)
Mn1 N1 2.124(2)
Mn1 N3 2.1239(19)
Mn1 N4 2.124(2)
Mn1 N9A 2.216(19)
C(A1 N1 1.374(3)
C(A1 C(M4 1.410(3)
C(A1 C(B1 1.445(3)
C(A2 N1 1.372(3)
C(A2 C(M1 1.407(3)
C(A2 C(B2 1.449(3)
C(A3 N2 1.373(3)
C(A3 C(M1 1.406(3)
C(A3 C(B3 1.447(3)
C(A4 N2 1.375(3)
C(A4 C(M2 1.408(3)
C(A4 C(B4 1.451(3)
C(A5 N3 1.375(3)
C(A5 C(M2 1.409(3)
C(A5 C(B5 1.443(3)
C(A6 N3 1.372(3)
C(A6 C(M3 1.409(3)
C(A6 C(B6 1.450(3)
C(A7 N4 1.372(3)
C(A7 C(M3 1.405(3)
C(A7 C(B7 1.448(3)
C(A8 N4 1.372(3)
C(A8 C(M4 1.407(3)
C(A8 C(B8 1.448(3)
C(B1 C(B2 1.354(4)
C(B1 H(BA 0.9500
C(B2 H(BB 0.9500
C(B3 C(B4 1.353(3)
C(B3 H(BC 0.9500
C(B4 H(BD 0.9500
C(B5 C(B6 1.355(4)
C(B5 H(BE 0.9500
C(B6 H(BF 0.9500
C(B7 C(B8 1.353(4)
C(B7 H(BG 0.9500
C(B8 H(BH 0.9500
C(M1 C1 1.504(3)
C(M2 C7 1.507(3)
C(M3 C13 1.506(3)
C(M4 C19 1.504(3)
N5 C25 1.333(4)
N5 C6 1.421(3)
N5 H5A 0.8800
N6 C30 1.355(4)
N6 C12 1.412(3)
N6 H6A 0.8800
N7 C35 1.349(3)
N7 C18 1.416(3)
N7 H7A 0.8800
N8 C40 1.344(4)
N8 C24 1.415(3)
N8 H8A 0.8800
C1 C2 1.393(4)
C1 C6 1.406(4)
C2 C3 1.397(4)
C2 H2A 0.9500
C3 C4 1.374(5)
C3 H3A 0.9500
C4 C5 1.388(4)
C4 H4A 0.9500
C5 C6 1.391(3)
C5 H5B 0.9500
C7 C8 1.389(3)
C7 C12 1.400(3)
C8 C9 1.382(4)
C8 H8B 0.9500
C9 C10 1.380(4)
C9 H9A 0.9500
C10 C11 1.380(4)
C10 H10A 0.9500
C11 C12 1.397(3)
C11 H11A 0.9500
C13 C14 1.388(3)
C13 C18 1.401(3)
C14 C15 1.388(4)
C14 H14A 0.9500
C15 C16 1.382(4)
C15 H15A 0.9500
C16 C17 1.385(4)
C16 H16A 0.9500
C17 C18 1.392(3)
C17 H17A 0.9500
C19 C20 1.389(4)
C19 C24 1.400(4)
C20 C21 1.386(4)
C20 H20A 0.9500
C21 C22 1.376(4)
C21 H21A 0.9500
C22 C23 1.385(4)
C22 H22A 0.9500
C23 C24 1.394(3)
C23 H23A 0.9500
C25 O1 1.234(4)
C25 C26 1.523(4)
C26 C29 1.520(4)
C26 C27 1.532(4)
C26 C28 1.538(4)
C27 H27A 0.9800
C27 H27B 0.9800
C27 H27C 0.9800
C28 H28A 0.9800
C28 H28B 0.9800
C28 H28C 0.9800
C29 H29A 0.9800
C29 H29B 0.9800
C29 H29C 0.9800
C30 O2 1.218(3)
C30 C31 1.534(4)
C31 C34 1.524(5)
C31 C33 1.530(4)
C31 C32 1.533(5)
C32 H32A 0.9800
C32 H32B 0.9800
C32 H32C 0.9800
C33 H33A 0.9800
C33 H33B 0.9800
C33 H33C 0.9800
C34 H34A 0.9800
C34 H34B 0.9800
C34 H34C 0.9800
C35 O3 1.218(3)
C35 C36 1.543(4)
C36 C37 1.520(4)
C36 C38 1.523(5)
C36 C39 1.527(4)
C37 H37A 0.9800
C37 H37B 0.9800
C37 H37C 0.9800
C38 H38A 0.9800
C38 H38B 0.9800
C38 H38C 0.9800
C39 H39A 0.9800
C39 H39B 0.9800
C39 H39C 0.9800
C40 O4 1.215(3)
C40 C41 1.535(4)
C41 C43 1.481(5)
C41 C42 1.497(5)
C41 C44 1.539(5)
C42 H42A 0.9800
C42 H42B 0.9800
C42 H42C 0.9800
C43 H43A 0.9800
C43 H43B 0.9800
C43 H43C 0.9800
C44 H44A 0.9800
C44 H44B 0.9800
C44 H44C 0.9800
C50 C52 1.351(7)
C50 N9B 1.382(10)
C50 H50 0.9500
C51 N10B 1.340(14)
C51 N9B 1.341(9)
C51 H51 0.9500
C52 N10B 1.378(10)
C52 H52 0.9500
C53 N10B 1.467(14)
C53 C49B 1.55(2)
C53 H53A 0.9900
C53 H53B 0.9900
C49B H49D 0.9800
C49B H49E 0.9800
C49B H49F 0.9800
C45 C47 1.347(13)
C45 N9A 1.382(14)
C45 H45 0.9500
C46 N9A 1.31(2)
C46 N10A 1.35(3)
C46 H46 0.9500
C47 N10A 1.410(18)
C47 H47 0.9500
C48 N10A 1.43(3)
C48 C49A 1.56(5)
C48 H48A 0.9900
C48 H48B 0.9900
C49A H49A 0.9800
C49A H49B 0.9800
C49A H49C 0.9800
C1S Cl1S 1.751(3)
C1S Cl2S 1.755(3)
C1S H1SA 0.9900
C1S H1SB 0.9900
